data_4130789
loop_
_publ_author_name
'Ji, Pengfei'
'Manna, Kuntal'
'Lin, Zekai'
'Urban, Ania'
'Greene, Francis X.'
'Lan, Guangxu'
'Lin, Wenbin'

_publ_section_title
;
 Single-Site Cobalt Catalysts at New Zr8(\m2-O)8(\m2-OH)4 Metal-Organic
 Framework Nodes for Highly Active Hydrogenation of Alkenes, Imines,
 Carbonyls, and Heterocycles.
;
_journal_issue 37
_journal_name_full 'Journal of the American Chemical Society'
_journal_page_first 12234
_journal_page_last 12242
_journal_paper_doi 10.1021/jacs.6b06759
_journal_volume 138
_journal_year 2016
_chemical_formula_moiety '0(C1272 O264 Zr52)'
_chemical_formula_sum 'C2.17 O0.45 Zr0.09'
_chemical_formula_weight 41.30
_space_group_crystal_system cubic
_space_group_IT_number 223
_space_group_name_Hall '-P 4n 2 3'
_space_group_name_H-M_alt 'P m -3 n'
_audit_creation_date 2016-06-16
_audit_creation_method
;
Olex2 1.2
(compiled 2016.02.19 svn.r3266 for OlexSys, GUI svn.r5155)
;
_cell_angle_alpha 90
_cell_angle_beta 90
_cell_angle_gamma 90
_cell_formula_units_Z 587
_cell_length_a 41.616(4)
_cell_length_b 41.616(4)
_cell_length_c 41.616(4)
_cell_measurement_reflns_used 9306
_cell_measurement_temperature 100(2)
_cell_measurement_theta_max 13.3079
_cell_measurement_theta_min 2.1672
_cell_volume 72074(12)
_computing_molecular_graphics 'Olex2 (Dolomanov et al., 2009)'
_computing_publication_material 'Olex2 (Dolomanov et al., 2009)'
_computing_structure_refinement 'XL (Sheldrick, 2008)'
_diffrn_ambient_temperature 100(2)
_diffrn_measured_fraction_theta_full 0.762
_diffrn_measured_fraction_theta_max 1.000
_diffrn_measurement_device_type 'synchrotron, beamline 15-ID, APEX2 detector'
_diffrn_measurement_method 'phi scans'
_diffrn_radiation_type 'synchrotron radiation'
_diffrn_radiation_wavelength 0.41328
_diffrn_reflns_av_R_equivalents 0.1634
_diffrn_reflns_av_unetI/netI 0.0340
_diffrn_reflns_Laue_measured_fraction_full 0.762
_diffrn_reflns_Laue_measured_fraction_max 1.000
_diffrn_reflns_limit_h_max 33
_diffrn_reflns_limit_h_min -46
_diffrn_reflns_limit_k_max 46
_diffrn_reflns_limit_k_min -46
_diffrn_reflns_limit_l_max 37
_diffrn_reflns_limit_l_min -46
_diffrn_reflns_number 837497
_diffrn_reflns_point_group_measured_fraction_full 0.762
_diffrn_reflns_point_group_measured_fraction_max 1.000
_diffrn_reflns_theta_full 26.000
_diffrn_reflns_theta_max 23.571
_diffrn_reflns_theta_min 1.094
_diffrn_source 'synchrotron radiation'
_exptl_absorpt_coefficient_mu 0.210
_exptl_crystal_colour bluish
_exptl_crystal_density_diffrn 0.559
_exptl_crystal_description cube
_exptl_crystal_F_000 11824
_refine_diff_density_max 1.004
_refine_diff_density_min -2.215
_refine_diff_density_rms 0.162
_refine_ls_extinction_method none
_refine_ls_goodness_of_fit_ref 1.159
_refine_ls_hydrogen_treatment undef
_refine_ls_matrix_type full
_refine_ls_number_parameters 298
_refine_ls_number_reflns 9409
_refine_ls_number_restraints 331
_refine_ls_restrained_S_all 1.224
_refine_ls_R_factor_all 0.1392
_refine_ls_R_factor_gt 0.1310
_refine_ls_shift/su_max 0.001
_refine_ls_shift/su_mean 0.000
_refine_ls_structure_factor_coef Fsqd
_refine_ls_weighting_details 'w=1/[\s^2^(Fo^2^)+(0.1948P)^2^+177.4415P] where P=(Fo^2^+2Fc^2^)/3'
_refine_ls_weighting_scheme calc
_refine_ls_wR_factor_gt 0.3539
_refine_ls_wR_factor_ref 0.3599
_reflns_Friedel_coverage 0.000
_reflns_number_gt 8895
_reflns_number_total 9409
_reflns_threshold_expression 'I > 2\s(I)'
_cod_data_source_file ja6b06759_si_004.cif
_cod_data_source_block pom_3n-co_a
_cod_original_cell_volume 72073(21)
_cod_database_code 4130789
_shelxl_version_number 2013-4
_shelx_space_group_comment
;
The symmetry employed for this shelxl refinement is uniquely defined
by the following loop, which should always be used as a source of
symmetry information in preference to the above space-group names.
They are only intended as comments.
;
_olex2_refinement_description
;
1. Restrained planarity
 C27, C30, C2AA, C1AA, C26, C31
 with sigma of 0.1
 C23, C27, C26, C25, C19
 with sigma of 0.1
 C23, C26, C25, C24, C27, C19
 with sigma of 0.1
2. Rigid bond restraints
 All non-hydrogen atoms
 with sigma for 1-2 distances of 0.01 and sigma for 1-3 distances of 0.01
3. Uiso/Uaniso restraints and constraints
All non-hydrogen atoms have similar U: within 2A with sigma of 0.04 and sigma
for terminal atoms of 0.08
4.a Fitted hexagon refined as free rotating group:
 C9(C8,C11,C10,C13,C0AA), C32(C18,C12,C16,C33,C17)
;
_olex2_submission_special_instructions 'No special instructions were received'

loop_
_space_group_symop_operation_xyz
'x, y, z'
'-x, -y, z'
'-x, y, -z'
'x, -y, -z'
'z, x, y'
'z, -x, -y'
'-z, -x, y'
'-z, x, -y'
'y, z, x'
'-y, z, -x'
'y, -z, -x'
'-y, -z, x'
'y+1/2, x+1/2, -z+1/2'
'-y+1/2, -x+1/2, -z+1/2'
'y+1/2, -x+1/2, z+1/2'
'-y+1/2, x+1/2, z+1/2'
'x+1/2, z+1/2, -y+1/2'
'-x+1/2, z+1/2, y+1/2'
'-x+1/2, -z+1/2, -y+1/2'
'x+1/2, -z+1/2, y+1/2'
'z+1/2, y+1/2, -x+1/2'
'z+1/2, -y+1/2, x+1/2'
'-z+1/2, y+1/2, x+1/2'
'-z+1/2, -y+1/2, -x+1/2'
'-x, -y, -z'
'x, y, -z'
'x, -y, z'
'-x, y, z'
'-z, -x, -y'
'-z, x, y'
'z, x, -y'
'z, -x, y'
'-y, -z, -x'
'y, -z, x'
'-y, z, x'
'y, z, -x'
'-y-1/2, -x-1/2, z-1/2'
'y-1/2, x-1/2, z-1/2'
'-y-1/2, x-1/2, -z-1/2'
'y-1/2, -x-1/2, -z-1/2'
'-x-1/2, -z-1/2, y-1/2'
'x-1/2, -z-1/2, -y-1/2'
'x-1/2, z-1/2, y-1/2'
'-x-1/2, z-1/2, -y-1/2'
'-z-1/2, -y-1/2, x-1/2'
'-z-1/2, y-1/2, -x-1/2'
'z-1/2, -y-1/2, -x-1/2'
'z-1/2, y-1/2, x-1/2'

loop_
_atom_site_label
_atom_site_type_symbol
_atom_site_fract_x
_atom_site_fract_y
_atom_site_fract_z
_atom_site_U_iso_or_equiv
_atom_site_adp_type
_atom_site_occupancy
_atom_site_site_symmetry_order
_atom_site_calc_flag
_atom_site_refinement_flags_posn
_atom_site_refinement_flags_adp
_atom_site_refinement_flags_occupancy
Zr1 Zr 0.45797(2) 0.2500 0.04203(2) 0.0420(3) Uani 1 2 d S TU P
Zr2 Zr 0.5000 0.30968(3) 0.0000 0.0451(4) Uani 1 4 d S TU P
O5 O 0.43862(11) 0.29568(12) 0.05976(11) 0.0691(12) Uani 1 1 d . U .
O2 O 0.5000 0.28309(16) -0.04692(14) 0.0587(15) Uani 1 2 d S TU P
O1 O 0.46414(16) 0.27510(15) 0.0000 0.0623(15) Uani 1 2 d S TU P
O4 O 0.47276(11) 0.24779(11) 0.09375(11) 0.0670(12) Uani 1 1 d . U .
O3 O 0.46512(13) 0.33535(13) 0.03228(12) 0.0752(13) Uani 1 1 d . U .
C2 C 0.5000 0.2320(3) 0.1404(3) 0.072(2) Uani 1 2 d S TU P
C6 C 0.5000 0.2049(3) 0.2389(3) 0.076(3) Uani 1 2 d S TU P
C1 C 0.5000 0.2440(3) 0.1066(2) 0.064(2) Uani 1 2 d S TU P
C4 C 0.4705(2) 0.2182(2) 0.18810(19) 0.087(2) Uani 1 1 d . U .
C5 C 0.5000 0.2136(3) 0.2052(3) 0.075(3) Uani 1 2 d S TU P
C3 C 0.47130(19) 0.2275(2) 0.15683(19) 0.083(2) Uani 1 1 d . U .
C9 C 0.42467(15) 0.34965(12) 0.06841(13) 0.087(2) Uani 1 1 d . U .
C8 C 0.40458(15) 0.34059(11) 0.09351(16) 0.101(3) Uani 1 1 d G U .
C11 C 0.38879(15) 0.36389(15) 0.11150(15) 0.117(3) Uani 1 1 d G U .
C10 C 0.39310(17) 0.39624(14) 0.10439(16) 0.103(3) Uani 1 1 d G U .
C13 C 0.4132(2) 0.40529(11) 0.07930(18) 0.155(5) Uani 1 1 d G U .
C0AA C 0.42899(19) 0.38200(14) 0.06131(15) 0.133(4) Uani 1 1 d G U .
C7 C 0.4444(2) 0.3249(2) 0.05298(19) 0.0769(19) Uani 1 1 d . U .
C20 C 0.5000 0.1898(3) 0.3056(3) 0.085(4) Uani 1 2 d S TU P
C19 C 0.3419(3) 0.5000 0.1846(3) 0.081(3) Uani 1 2 d S TU P
C23 C 0.3571(2) 0.5000 0.2187(3) 0.084(3) Uani 1 2 d S TU P
C21 C 0.4750(3) 0.2002(6) 0.2566(3) 0.237(8) Uani 1 1 d . U .
C27 C 0.3966(3) 0.5000 0.3140(5) 0.144(6) Uani 1 2 d S TU P
C26 C 0.3828(3) 0.5000 0.2808(4) 0.113(4) Uani 1 2 d S TU P
C30 C 0.4231(6) 0.5000 0.3761(8) 0.214(8) Uani 1 2 d S TU P
C31 C 0.4371(9) 0.5000 0.4113(10) 0.270(10) Uani 1 2 d S TU P
C2AA C 0.4158(5) 0.5269(5) 0.3630(5) 0.237(8) Uani 1 1 d . U .
C25 C 0.3481(4) 0.4771(4) 0.2414(4) 0.172(5) Uani 1 1 d . U .
Zr3 Zr 0.46634(6) 0.53366(6) 0.46634(6) 0.258(2) Uani 1 3 d S TU P
O6 O 0.45001(17) 0.5000 0.46812(18) 0.0709(18) Uani 1 2 d S TU P
O8 O 0.4481(5) 0.5244(3) 0.4198(4) 0.302(8) Uani 1 1 d . U .
C1AA C 0.4019(5) 0.5299(5) 0.3306(5) 0.221(7) Uani 1 1 d . U .
C22 C 0.4761(3) 0.1959(6) 0.2897(3) 0.241(8) Uani 1 1 d . U .
C24 C 0.3619(4) 0.4772(4) 0.2729(4) 0.179(6) Uani 1 1 d . U .
C32 C 0.37517(15) 0.41875(12) 0.12602(11) 0.114(3) Uani 1 1 d . U .
C18 C 0.35696(15) 0.44326(13) 0.11247(9) 0.084(2) Uani 1 1 d G U .
C12 C 0.34534(13) 0.46800(11) 0.13167(12) 0.080(2) Uani 1 1 d G U .
C16 C 0.35193(13) 0.46823(11) 0.16442(11) 0.082(2) Uani 1 1 d G U .
C33 C 0.37013(13) 0.44372(13) 0.17796(9) 0.085(2) Uani 1 1 d G U .
C17 C 0.38175(13) 0.41898(11) 0.15876(12) 0.080(2) Uani 1 1 d G U .

loop_
_atom_site_aniso_label
_atom_site_aniso_U_11
_atom_site_aniso_U_22
_atom_site_aniso_U_33
_atom_site_aniso_U_23
_atom_site_aniso_U_13
_atom_site_aniso_U_12
Zr1 0.0368(4) 0.0523(5) 0.0368(4) 0.0030(2) 0.0005(3) 0.0030(2)
Zr2 0.0495(7) 0.0505(7) 0.0352(6) 0.000 0.000 0.000
O5 0.067(3) 0.071(3) 0.070(3) -0.002(2) 0.000(2) 0.009(2)
O2 0.046(3) 0.081(4) 0.050(3) -0.003(3) 0.000 0.000
O1 0.074(4) 0.067(4) 0.047(3) 0.000 0.000 -0.005(3)
O4 0.068(3) 0.083(3) 0.049(2) 0.008(2) 0.002(2) -0.004(2)
O3 0.089(3) 0.069(3) 0.068(3) -0.007(2) -0.011(2) 0.016(3)
C2 0.068(6) 0.079(7) 0.068(5) 0.009(5) 0.000 0.000
C6 0.058(5) 0.099(8) 0.072(5) 0.027(6) 0.000 0.000
C1 0.052(5) 0.087(7) 0.052(5) 0.014(5) 0.000 0.000
C4 0.090(5) 0.106(6) 0.067(4) 0.008(4) -0.008(4) -0.007(5)
C5 0.061(5) 0.091(7) 0.072(5) 0.026(6) 0.000 0.000
C3 0.076(5) 0.101(6) 0.070(4) 0.027(4) 0.003(4) -0.003(4)
C9 0.108(6) 0.080(4) 0.072(5) -0.002(4) 0.010(4) 0.014(4)
C8 0.072(5) 0.113(6) 0.119(7) -0.021(5) 0.028(5) 0.002(5)
C11 0.096(6) 0.103(5) 0.151(9) -0.034(6) 0.040(6) 0.000(5)
C10 0.100(6) 0.113(5) 0.095(5) -0.003(5) 0.016(5) 0.034(5)
C13 0.211(12) 0.101(6) 0.154(10) 0.012(6) 0.079(8) 0.058(8)
C0AA 0.214(12) 0.079(5) 0.106(7) 0.019(5) 0.058(7) 0.049(6)
C7 0.085(5) 0.074(4) 0.072(5) -0.001(4) 0.005(4) 0.021(4)
C20 0.051(5) 0.128(10) 0.076(7) 0.045(7) 0.000 0.000
C19 0.060(6) 0.078(6) 0.106(6) 0.000 0.017(5) 0.000
C23 0.063(6) 0.084(7) 0.106(6) 0.000 0.005(6) 0.000
C21 0.092(7) 0.51(2) 0.113(7) 0.151(12) -0.012(6) -0.031(12)
C27 0.121(11) 0.123(11) 0.188(13) 0.000 -0.063(11) 0.000
C26 0.136(12) 0.087(9) 0.116(9) 0.000 0.030(7) 0.000
C30 0.30(2) 0.139(14) 0.201(16) 0.000 0.023(15) 0.000
C31 0.33(3) 0.173(17) 0.303(19) 0.000 -0.086(19) 0.000
C2AA 0.35(2) 0.159(13) 0.205(14) -0.046(9) -0.080(14) 0.001(14)
C25 0.204(14) 0.165(11) 0.146(9) 0.038(8) -0.024(9) -0.013(9)
Zr3 0.258(2) 0.258(2) 0.258(2) 0.0613(17) -0.0613(17) 0.0613(17)
O6 0.072(4) 0.031(3) 0.109(5) 0.000 0.000(4) 0.000
O8 0.47(2) 0.159(10) 0.281(11) 0.113(9) -0.188(13) -0.040(12)
C1AA 0.253(17) 0.195(12) 0.215(14) -0.032(9) -0.088(13) -0.040(13)
C22 0.072(6) 0.54(2) 0.108(7) 0.156(12) -0.003(5) -0.027(11)
C24 0.246(16) 0.169(12) 0.121(8) -0.013(8) -0.024(9) -0.042(10)
C32 0.147(8) 0.115(6) 0.081(5) 0.005(5) 0.004(5) 0.050(6)
C18 0.094(6) 0.065(4) 0.092(5) -0.004(4) 0.003(4) 0.007(4)
C12 0.083(5) 0.076(5) 0.082(4) -0.001(4) 0.005(4) 0.008(4)
C16 0.071(5) 0.101(5) 0.076(4) 0.004(4) 0.012(4) 0.021(4)
C33 0.088(5) 0.088(5) 0.078(5) -0.006(4) 0.000(4) 0.018(4)
C17 0.079(5) 0.083(5) 0.079(4) -0.009(4) 0.009(4) 0.006(4)

loop_
_atom_type_symbol
_atom_type_description
_atom_type_scat_dispersion_real
_atom_type_scat_dispersion_imag
_atom_type_scat_source
C C 0.0033 0.0016 'International Tables Vol C Tables 4.2.6.8 and 6.1.1.4'
O O 0.0106 0.0060 'International Tables Vol C Tables 4.2.6.8 and 6.1.1.4'
Zr Zr -2.9673 0.5597 'International Tables Vol C Tables 4.2.6.8 and 6.1.1.4'

loop_
_geom_angle_atom_site_label_1
_geom_angle_atom_site_label_2
_geom_angle_atom_site_label_3
_geom_angle
_geom_angle_site_symmetry_1
_geom_angle_site_symmetry_3
Zr1 Zr1 Zr1 90.001(1) 26 28_655
Zr1 Zr1 Zr2 60.068(9) 26 45_665
Zr1 Zr1 Zr2 60.068(9) 28_655 45_665
Zr1 Zr1 Zr2 60.068(9) 26 .
Zr1 Zr1 Zr2 60.068(9) 28_655 .
Zr2 Zr1 Zr2 90.23(3) 45_665 .
O5 Zr1 Zr1 109.67(13) . 26
O5 Zr1 Zr1 109.68(13) 24 28_655
O5 Zr1 Zr1 111.55(13) 24 26
O5 Zr1 Zr1 111.55(13) . 28_655
O5 Zr1 Zr2 74.74(13) . .
O5 Zr1 Zr2 164.93(14) . 45_665
O5 Zr1 Zr2 164.93(14) 24 .
O5 Zr1 Zr2 74.75(13) 24 45_665
O5 Zr1 O5 120.3(3) 24 .
O5 Zr1 O2 73.89(18) . 26
O5 Zr1 O2 73.89(18) 24 22_554
O5 Zr1 O2 139.83(19) 24 26
O5 Zr1 O2 139.83(19) . 22_554
O5 Zr1 O4 72.79(17) . 24
O5 Zr1 O4 72.79(17) 24 .
O5 Zr1 O4 79.22(18) 24 24
O5 Zr1 O4 79.22(18) . .
O2 Zr1 Zr1 95.23(15) 22_554 28_655
O2 Zr1 Zr1 38.52(13) 26 28_655
O2 Zr1 Zr1 95.23(15) 26 26
O2 Zr1 Zr1 38.52(13) 22_554 26
O2 Zr1 Zr2 38.61(15) 26 .
O2 Zr1 Zr2 38.61(15) 22_554 45_665
O2 Zr1 Zr2 95.25(14) 22_554 .
O2 Zr1 Zr2 95.25(14) 26 45_665
O2 Zr1 O2 121.5(3) 22_554 26
O2 Zr1 O4 73.91(19) 22_554 24
O2 Zr1 O4 138.71(18) 26 24
O2 Zr1 O4 73.91(19) 26 .
O2 Zr1 O4 138.71(18) 22_554 .
O1 Zr1 Zr1 31.59(15) . 26
O1 Zr1 Zr1 31.59(15) 47_666 28_655
O1 Zr1 Zr1 82.82(18) 47_666 26
O1 Zr1 Zr1 82.82(18) . 28_655
O1 Zr1 Zr2 82.71(17) . 45_665
O1 Zr1 Zr2 32.02(16) . .
O1 Zr1 Zr2 82.71(17) 47_666 .
O1 Zr1 Zr2 32.02(16) 47_666 45_665
O1 Zr1 O5 83.8(2) . .
O1 Zr1 O5 142.7(2) . 24
O1 Zr1 O5 83.8(2) 47_666 24
O1 Zr1 O5 142.8(2) 47_666 .
O1 Zr1 O2 70.0(2) 47_666 26
O1 Zr1 O2 70.5(2) 47_666 22_554
O1 Zr1 O2 70.0(2) . 22_554
O1 Zr1 O2 70.5(2) . 26
O1 Zr1 O1 92.6(4) . 47_666
O1 Zr1 O4 82.3(2) . 24
O1 Zr1 O4 82.3(2) 47_666 .
O1 Zr1 O4 143.6(2) 47_666 24
O1 Zr1 O4 143.6(2) . .
O4 Zr1 Zr1 74.05(12) 24 26
O4 Zr1 Zr1 163.88(12) . 26
O4 Zr1 Zr1 163.87(12) 24 28_655
O4 Zr1 Zr1 74.06(12) . 28_655
O4 Zr1 Zr2 111.80(12) 24 45_665
O4 Zr1 Zr2 108.25(12) . 45_665
O4 Zr1 Zr2 111.80(12) . .
O4 Zr1 Zr2 108.25(12) 24 .
O4 Zr1 O4 122.0(2) . 24
Zr1 Zr2 Zr1 59.864(18) . 28_655
Zr1 Zr2 Zr1 59.864(18) 26 3_655
Zr1 Zr2 Zr1 59.864(18) . 26
Zr1 Zr2 Zr1 89.76(3) . 3_655
Zr1 Zr2 Zr1 89.76(3) 26 28_655
Zr1 Zr2 Zr1 59.864(18) 3_655 28_655
O2 Zr2 Zr1 38.42(10) . 26
O2 Zr2 Zr1 38.42(10) 26 28_655
O2 Zr2 Zr1 38.42(10) . 3_655
O2 Zr2 Zr1 94.86(15) . 28_655
O2 Zr2 Zr1 94.86(15) . .
O2 Zr2 Zr1 94.86(15) 26 26
O2 Zr2 Zr1 94.86(15) 26 3_655
O2 Zr2 Zr1 38.42(10) 26 .
O2 Zr2 O2 120.9(3) 26 .
O2 Zr2 O3 138.95(13) . .
O2 Zr2 O3 73.41(18) 26 .
O2 Zr2 O3 73.40(18) 26 28_655
O2 Zr2 O3 138.95(13) . 28_655
O2 Zr2 O3 73.40(18) . 26
O2 Zr2 O3 73.40(18) . 3_655
O2 Zr2 O3 138.95(13) 26 26
O2 Zr2 O3 138.95(13) 26 3_655
O1 Zr2 Zr1 31.68(6) . .
O1 Zr2 Zr1 82.37(16) 3_655 .
O1 Zr2 Zr1 31.68(6) . 26
O1 Zr2 Zr1 31.68(6) 3_655 28_655
O1 Zr2 Zr1 82.37(16) 3_655 26
O1 Zr2 Zr1 31.68(6) 3_655 3_655
O1 Zr2 Zr1 82.38(16) . 3_655
O1 Zr2 Zr1 82.38(16) . 28_655
O1 Zr2 O2 69.99(13) 3_655 .
O1 Zr2 O2 69.99(13) . 26
O1 Zr2 O2 69.99(13) 3_655 26
O1 Zr2 O2 69.99(13) . .
O1 Zr2 O1 92.1(4) 3_655 .
O1 Zr2 O3 82.2(2) 3_655 3_655
O1 Zr2 O3 142.63(13) . 3_655
O1 Zr2 O3 82.2(2) . 26
O1 Zr2 O3 82.2(2) . .
O1 Zr2 O3 82.2(2) 3_655 28_655
O1 Zr2 O3 142.63(13) . 28_655
O1 Zr2 O3 142.63(13) 3_655 .
O1 Zr2 O3 142.63(13) 3_655 26
O3 Zr2 Zr1 108.22(14) 26 .
O3 Zr2 Zr1 111.15(13) 3_655 26
O3 Zr2 Zr1 111.15(13) 28_655 .
O3 Zr2 Zr1 73.52(14) 28_655 28_655
O3 Zr2 Zr1 73.52(14) . .
O3 Zr2 Zr1 163.16(15) . 3_655
O3 Zr2 Zr1 111.15(13) 26 3_655
O3 Zr2 Zr1 108.22(14) . 26
O3 Zr2 Zr1 163.16(15) 26 28_655
O3 Zr2 Zr1 108.22(14) 3_655 28_655
O3 Zr2 Zr1 73.52(14) 3_655 3_655
O3 Zr2 Zr1 163.16(15) 28_655 26
O3 Zr2 Zr1 73.52(14) 26 26
O3 Zr2 Zr1 108.22(14) 28_655 3_655
O3 Zr2 Zr1 163.16(15) 3_655 .
O3 Zr2 Zr1 111.15(13) . 28_655
O3 Zr2 O3 123.3(3) 28_655 26
O3 Zr2 O3 123.3(3) . 3_655
O3 Zr2 O3 80.5(3) 26 3_655
O3 Zr2 O3 73.4(3) . 26
O3 Zr2 O3 73.4(3) 28_655 3_655
O3 Zr2 O3 80.5(3) . 28_655
C7 O5 Zr1 133.2(5) . .
Zr1 O2 Zr1 103.0(3) 26 3_655
Zr1 O2 Zr2 102.97(18) 3_655 .
Zr1 O2 Zr2 102.97(18) 26 .
Zr1 O1 Zr1 116.8(3) . 26
Zr1 O1 Zr2 116.30(18) . .
Zr1 O1 Zr2 116.30(18) 26 .
C1 O4 Zr1 131.1(5) . .
C7 O3 Zr2 131.9(5) . .
C3 C2 C1 120.6(5) . .
C3 C2 C1 120.6(5) 28_655 .
C3 C2 C3 118.5(10) . 28_655
C21 C6 C5 126.3(6) 28_655 .
C21 C6 C5 126.3(6) . .
C21 C6 C21 107.4(13) . 28_655
O4 C1 O4 127.7(9) 28_655 .
O4 C1 C2 116.1(4) . .
O4 C1 C2 116.1(4) 28_655 .
C3 C4 C5 119.5(8) . .
C4 C5 C6 120.9(5) . .
C4 C5 C6 120.9(5) 28_655 .
C4 C5 C4 118.2(10) 28_655 .
C4 C3 C2 122.1(8) . .
C8 C9 C0AA 120.0 . .
C8 C9 C7 118.4(5) . .
C0AA C9 C7 121.0(5) . .
C11 C8 C9 120.0 . .
C8 C11 C10 120.0 . .
C11 C10 C13 120.0 . .
C11 C10 C32 114.4(5) . .
C13 C10 C32 125.6(5) . .
C10 C13 C0AA 120.0 . .
C13 C0AA C9 120.0 . .
O5 C7 O3 126.7(7) . .
O5 C7 C9 117.9(7) . .
O3 C7 C9 115.3(7) . .
C22 C20 C19 124.4(8) 28_655 9
C22 C20 C19 124.4(8) . 9
C22 C20 C22 109.1(13) 28_655 .
C20 C19 C23 105.8(9) 5 .
C20 C19 C16 109.1(6) 5 .
C20 C19 C16 109.1(7) 5 27_565
C23 C19 C16 111.7(5) . .
C23 C19 C16 111.7(6) . 27_565
C16 C19 C16 109.4(9) 27_565 .
C25 C23 C19 120.8(9) . .
C25 C23 C19 120.8(9) 27_565 .
C25 C23 C25 86.5(15) 27_565 .
C6 C21 C22 124.0(12) . .
C1AA C27 C26 120.0(11) 27_565 .
C1AA C27 C26 120.0(11) . .
C1AA C27 C1AA 120(2) 27_565 .
C24 C26 C27 118.5(11) . .
C24 C26 C27 118.5(11) 27_565 .
C24 C26 C24 91.0(18) 27_565 .
C2AA C30 C31 119.0(18) . .
C2AA C30 C31 119.0(18) 27_565 .
C2AA C30 C2AA 122(4) 27_565 .
O8 C31 C30 115(2) . .
O8 C31 C30 115(2) 27_565 .
O8 C31 O8 121(4) . 27_565
C30 C2AA C1AA 124(2) . .
C23 C25 C25 46.8(8) . 27_565
C23 C25 C24 120.8(15) . .
C24 C25 C25 89.7(8) . 27_565
Zr3 Zr3 Zr3 90.002(1) 27_565 26_556
Zr3 Zr3 Zr3 90.002(1) 28_655 27_565
Zr3 Zr3 Zr3 90.002(1) 28_655 26_556
O6 Zr3 Zr3 115.8(3) 6_566 27_565
O6 Zr3 Zr3 26.0(3) 6_566 26_556
O6 Zr3 Zr3 87.3(3) 34_565 27_565
O6 Zr3 Zr3 87.3(3) . 26_556
O6 Zr3 Zr3 26.0(3) . 27_565
O6 Zr3 Zr3 26.0(3) 34_565 28_655
O6 Zr3 Zr3 115.8(3) . 28_655
O6 Zr3 Zr3 115.8(3) 34_565 26_556
O6 Zr3 Zr3 87.3(3) 6_566 28_655
O6 Zr3 O6 111.7(3) 6_566 34_565
O6 Zr3 O6 111.7(3) 6_566 .
O6 Zr3 O6 111.7(3) 34_565 .
O6 Zr3 O8 156.8(6) . 12_665
O6 Zr3 O8 73.9(4) 6_566 6_566
O6 Zr3 O8 156.8(6) 6_566 .
O6 Zr3 O8 73.9(4) . .
O6 Zr3 O8 85.1(6) 6_566 12_665
O6 Zr3 O8 85.1(6) . 6_566
O6 Zr3 O8 85.1(6) 34_565 .
O6 Zr3 O8 73.9(4) 34_565 12_665
O6 Zr3 O8 156.8(6) 34_565 6_566
O8 Zr3 Zr3 111.0(6) 6_566 27_565
O8 Zr3 Zr3 79.5(3) 12_665 28_655
O8 Zr3 Zr3 111.0(6) 12_665 26_556
O8 Zr3 Zr3 156.3(5) . 26_556
O8 Zr3 Zr3 79.5(3) 6_566 26_556
O8 Zr3 Zr3 156.3(5) 12_665 27_565
O8 Zr3 Zr3 156.3(5) 6_566 28_655
O8 Zr3 Zr3 79.5(3) . 27_565
O8 Zr3 Zr3 111.0(6) . 28_655
O8 Zr3 O8 84.5(6) 12_665 6_566
O8 Zr3 O8 84.5(6) . 6_566
O8 Zr3 O8 84.5(6) . 12_665
Zr3 O6 Zr3 128.0(5) . 27_565
C31 O8 Zr3 125(2) . .
C27 C1AA C2AA 115.0(18) . .
C20 C22 C21 126.2(13) . .
C20 C22 C22 35.4(6) . 28_655
C21 C22 C22 91.9(7) . 28_655
C26 C24 C25 119.4(16) . .
C26 C24 C24 44.5(9) . 27_565
C25 C24 C24 90.3(8) . 27_565
C18 C32 C10 119.1(4) . .
C18 C32 C17 120.0 . .
C17 C32 C10 119.7(4) . .
C32 C18 C12 120.0 . .
C18 C12 C16 120.0 . .
C12 C16 C19 117.6(5) . .
C12 C16 C33 120.0 . .
C33 C16 C19 121.9(5) . .
C16 C33 C17 120.0 . .
C33 C17 C32 120.0 . .

loop_
_geom_bond_atom_site_label_1
_geom_bond_atom_site_label_2
_geom_bond_distance
_geom_bond_site_symmetry_2
Zr1 Zr1 3.4982(11) 28_655
Zr1 Zr1 3.4982(11) 26
Zr1 Zr2 3.5053(10) 45_665
Zr1 Zr2 3.5054(10) .
Zr1 O5 2.192(5) .
Zr1 O5 2.192(5) 24
Zr1 O2 2.235(4) 22_554
Zr1 O2 2.235(4) 26
Zr1 O1 2.053(3) 47_666
Zr1 O1 2.053(3) .
Zr1 O4 2.241(4) 24
Zr1 O4 2.241(4) .
Zr2 Zr1 3.5054(10) 26
Zr2 Zr1 3.5054(10) 28_655
Zr2 Zr1 3.5054(10) 3_655
Zr2 O2 2.245(6) .
Zr2 O2 2.245(6) 26
Zr2 O1 2.073(6) 3_655
Zr2 O1 2.073(6) .
Zr2 O3 2.248(5) .
Zr2 O3 2.248(5) 26
Zr2 O3 2.248(5) 28_655
Zr2 O3 2.248(5) 3_655
O5 C7 1.270(9) .
O2 Zr1 2.236(4) 3_655
O2 Zr1 2.236(4) 26
O1 Zr1 2.053(3) 26
O4 C1 1.263(6) .
O3 C7 1.294(10) .
C2 C1 1.492(13) .
C2 C3 1.390(9) 28_655
C2 C3 1.390(9) .
C6 C5 1.449(15) .
C6 C21 1.292(13) 28_655
C6 C21 1.292(13) .
C1 O4 1.263(6) 28_655
C4 C5 1.430(10) .
C4 C3 1.359(11) .
C5 C4 1.430(10) 28_655
C9 C8 1.3900 .
C9 C0AA 1.3900 .
C9 C7 1.467(8) .
C8 C11 1.3900 .
C11 C10 1.3900 .
C10 C13 1.3900 .
C10 C32 1.498(5) .
C13 C0AA 1.3900 .
C20 C19 1.530(15) 9
C20 C22 1.221(12) .
C20 C22 1.221(12) 28_655
C19 C20 1.530(15) 5
C19 C23 1.554(18) .
C19 C16 1.620(9) 27_565
C19 C16 1.620(8) .
C23 C25 1.392(16) .
C23 C25 1.392(16) 27_565
C21 C22 1.388(16) .
C27 C26 1.50(2) .
C27 C1AA 1.439(19) 27_565
C27 C1AA 1.439(19) .
C26 C24 1.327(17) .
C26 C24 1.327(17) 27_565
C30 C31 1.57(4) .
C30 C2AA 1.28(2) 27_565
C30 C2AA 1.28(2) .
C31 O8 1.17(2) 27_565
C31 O8 1.17(2) .
C2AA C1AA 1.47(2) .
C25 C25 1.91(3) 27_565
C25 C24 1.430(18) .
Zr3 Zr3 2.802(5) 26_556
Zr3 Zr3 2.802(5) 28_655
Zr3 Zr3 2.802(5) 27_565
Zr3 O6 1.559(3) .
Zr3 O6 1.559(3) 34_565
Zr3 O6 1.559(3) 6_566
Zr3 O8 2.117(14) .
Zr3 O8 2.117(14) 6_566
Zr3 O8 2.117(14) 12_665
O6 Zr3 1.559(3) 27_565
C22 C22 1.99(2) 28_655
C24 C24 1.89(3) 27_565
C32 C18 1.3900 .
C32 C17 1.3900 .
C18 C12 1.3900 .
C12 C16 1.3900 .
C16 C33 1.3900 .
C33 C17 1.3900 .

loop_
_geom_torsion_atom_site_label_1
_geom_torsion_atom_site_label_2
_geom_torsion_atom_site_label_3
_geom_torsion_atom_site_label_4
_geom_torsion
_geom_torsion_site_symmetry_1
_geom_torsion_site_symmetry_4
Zr1 O5 C7 O3 -0.4(12) . .
Zr1 O5 C7 C9 175.5(4) . .
Zr1 O4 C1 O4 17.9(16) . 28_655
Zr1 O4 C1 C2 -158.5(6) . .
Zr2 O3 C7 O5 -1.1(12) . .
Zr2 O3 C7 C9 -177.1(4) . .
C6 C21 C22 C20 -15(5) . .
C6 C21 C22 C22 -6(2) . 28_655
C1 C2 C3 C4 -176.6(9) . .
C5 C6 C21 C22 -171(2) . .
C5 C4 C3 C2 1.9(15) . .
C3 C2 C1 O4 4.2(15) 28_655 28_655
C3 C2 C1 O4 -4.2(15) . .
C3 C2 C1 O4 -179.0(9) 28_655 .
C3 C2 C1 O4 179.0(9) . 28_655
C3 C2 C3 C4 -1.7(18) 28_655 .
C3 C4 C5 C6 177.5(10) . .
C3 C4 C5 C4 -2.0(18) . 28_655
C9 C8 C11 C10 0.0 . .
C8 C9 C0AA C13 0.0 . .
C8 C9 C7 O5 10.8(10) . .
C8 C9 C7 O3 -172.7(6) . .
C8 C11 C10 C13 0.0 . .
C8 C11 C10 C32 -178.9(6) . .
C11 C10 C13 C0AA 0.0 . .
C11 C10 C32 C18 -131.3(4) . .
C11 C10 C32 C17 61.2(6) . .
C10 C13 C0AA C9 0.0 . .
C10 C32 C18 C12 -167.4(6) . .
C10 C32 C17 C33 167.3(6) . .
C13 C10 C32 C18 49.8(7) . .
C13 C10 C32 C17 -117.7(5) . .
C0AA C9 C8 C11 0.0 . .
C0AA C9 C7 O5 -177.9(6) . .
C0AA C9 C7 O3 -1.4(9) . .
C7 C9 C8 C11 171.4(7) . .
C7 C9 C0AA C13 -171.2(7) . .
C20 C19 C23 C25 52.9(10) 5 .
C20 C19 C23 C25 -52.9(10) 5 27_565
C20 C19 C16 C12 75.6(9) 5 .
C20 C19 C16 C33 -112.7(8) 5 .
C19 C20 C22 C21 -179(2) 9 .
C19 C20 C22 C22 164(3) 9 28_655
C19 C23 C25 C25 -124.1(13) . 27_565
C19 C23 C25 C24 -179.5(11) . .
C19 C16 C33 C17 -171.5(6) . .
C23 C19 C16 C12 -167.8(5) . .
C23 C19 C16 C33 3.9(8) . .
C23 C25 C24 C26 2(2) . .
C23 C25 C24 C24 36.9(12) . 27_565
C21 C6 C5 C4 -179.8(18) . 28_655
C21 C6 C5 C4 179.8(18) 28_655 .
C21 C6 C5 C4 -1(2) 28_655 28_655
C21 C6 C5 C4 1(2) . .
C21 C6 C21 C22 9(4) 28_655 .
C27 C26 C24 C25 179.2(11) . .
C27 C26 C24 C24 123.6(14) . 27_565
C26 C27 C1AA C2AA -179.3(12) . .
C30 C31 O8 Zr3 176.0(12) . .
C30 C2AA C1AA C27 0(2) . .
C31 C30 C2AA C1AA -178.6(16) . .
C2AA C30 C31 O8 -168(3) . 27_565
C2AA C30 C31 O8 168(3) 27_565 .
C2AA C30 C31 O8 20(3) 27_565 27_565
C2AA C30 C31 O8 -20(3) . .
C2AA C30 C2AA C1AA -7(4) 27_565 .
C25 C23 C25 C24 -55.4(17) 27_565 .
C25 C25 C24 C26 -35.3(13) 27_565 .
C25 C25 C24 C24 -0.006(3) 27_565 27_565
Zr3 Zr3 O6 Zr3 -95.6(6) 26_556 27_565
Zr3 Zr3 O6 Zr3 -6.9(7) 28_655 27_565
O6 Zr3 O6 Zr3 21.2(9) 34_565 27_565
O6 Zr3 O6 Zr3 -104.7(3) 6_566 27_565
O8 C31 O8 Zr3 -38(6) 27_565 .
O8 Zr3 O6 Zr3 121.1(12) 12_665 27_565
O8 Zr3 O6 Zr3 99.0(9) . 27_565
O8 Zr3 O6 Zr3 -175.3(7) 6_566 27_565
C1AA C27 C26 C24 -141.5(17) . .
C1AA C27 C26 C24 -32.9(18) . 27_565
C1AA C27 C26 C24 141.5(17) 27_565 27_565
C1AA C27 C26 C24 32.9(18) 27_565 .
C1AA C27 C1AA C2AA 6(3) 27_565 .
C22 C20 C22 C21 17(5) 28_655 .
C24 C26 C24 C25 55.5(18) 27_565 .
C32 C10 C13 C0AA 178.8(7) . .
C32 C18 C12 C16 0.0 . .
C18 C32 C17 C33 0.0 . .
C18 C12 C16 C19 171.9(6) . .
C18 C12 C16 C33 0.0 . .
C12 C16 C33 C17 0.0 . .
C16 C19 C23 C25 171.5(11) 27_565 .
C16 C19 C23 C25 -171.4(10) . 27_565
C16 C19 C23 C25 65.7(13) 27_565 27_565
C16 C19 C23 C25 -65.7(12) . .
C16 C19 C16 C12 -43.6(10) 27_565 .
C16 C19 C16 C33 128.1(6) 27_565 .
C16 C33 C17 C32 0.0 . .
C17 C32 C18 C12 0.0 . .
